data_7047038
loop_
_publ_author_name
'Pliquett, Jacques'
'Amor, Souheila'
'Ponce-Vargas, Miguel'
'Laly, Myriam'
'Racoeur, Cindy'
'Rousselin, Yoann'
'Denat, Franck'
'Betta\"ieb, Ali'
'Fleurat-Lessard, Paul'
'Paul, Catherine'
'Goze, Christine'
'Bodio, Ewen'

_publ_section_title
;
 Design of a multifunctionalizable BODIPY platform for the facile
 elaboration of a large series of gold(i)-based optical theranostics.
;
_journal_issue 32
_journal_name_full 'Dalton transactions (Cambridge, England : 2003)'
_journal_page_first 11203
_journal_page_last 11218
_journal_paper_doi 10.1039/c8dt02364f
_journal_volume 47
_journal_year 2018
_chemical_formula_moiety 'C16 H9 B Cl2 F2 N2 O2'
_chemical_formula_sum 'C16 H9 B Cl2 F2 N2 O2'
_chemical_formula_weight 380.96
_space_group_crystal_system triclinic
_space_group_IT_number 2
_space_group_name_Hall '-P 1'
_space_group_name_H-M_alt 'P -1'
_symmetry_space_group_name_Hall '-P 1'
_symmetry_space_group_name_H-M 'P -1'
_atom_sites_solution_hydrogens geom
_atom_sites_solution_primary direct
_audit_creation_date 2018-02-23
_audit_creation_method
;
Olex2 1.2
(compiled Aug 10 2017 17:28:52 for OlexSys, GUI svn.r5381)
;
_audit_update_record
;
2018-02-26 deposited with the CCDC.
2018-07-11 downloaded from the CCDC.
;
_cell_angle_alpha 69.876(3)
_cell_angle_beta 75.945(3)
_cell_angle_gamma 75.941(3)
_cell_formula_units_Z 4
_cell_length_a 10.9208(5)
_cell_length_b 11.1413(5)
_cell_length_c 14.0873(6)
_cell_measurement_reflns_used 9455
_cell_measurement_temperature 115(1)
_cell_measurement_theta_max 27.390
_cell_measurement_theta_min 2.278
_cell_volume 1537.12(12)
_computing_cell_refinement 'SAINT v8.34A (Bruker, 2013)'
_computing_data_collection 'APEX3 (Bruker, 2015)'
_computing_data_reduction 'SAINT v8.34A (Bruker, 2013)'
_computing_molecular_graphics 'Olex2 (Dolomanov et al., 2009)'
_computing_publication_material 'Olex2 (Dolomanov et al., 2009)'
_computing_structure_refinement 'ShelXL (Sheldrick, 2015)'
_computing_structure_solution 'ShelXT (Sheldrick, 2015)'
_diffrn_ambient_temperature 115(1)
_diffrn_detector 'CCD Plate'
_diffrn_detector_area_resol_mean '512 x 512'
_diffrn_detector_type APEX2
_diffrn_measured_fraction_theta_full 0.999
_diffrn_measured_fraction_theta_max 0.999
_diffrn_measurement_device '\k-geometry diffractometer'
_diffrn_measurement_device_type 'Nonius Kappa APEX-II'
_diffrn_measurement_method '\f and \w scans''
_diffrn_radiation_collimation '0.6 mm'
_diffrn_radiation_monochromator graphite
_diffrn_radiation_probe x-ray
_diffrn_radiation_type MoK\a
_diffrn_radiation_wavelength 0.71073
_diffrn_reflns_av_R_equivalents 0.0455
_diffrn_reflns_av_unetI/netI 0.0404
_diffrn_reflns_Laue_measured_fraction_full 0.999
_diffrn_reflns_Laue_measured_fraction_max 0.999
_diffrn_reflns_limit_h_max 14
_diffrn_reflns_limit_h_min -14
_diffrn_reflns_limit_k_max 14
_diffrn_reflns_limit_k_min -14
_diffrn_reflns_limit_l_max 18
_diffrn_reflns_limit_l_min -18
_diffrn_reflns_number 37815
_diffrn_reflns_point_group_measured_fraction_full 0.999
_diffrn_reflns_point_group_measured_fraction_max 0.999
_diffrn_reflns_theta_full 25.242
_diffrn_reflns_theta_max 27.499
_diffrn_reflns_theta_min 1.564
_diffrn_source 'X-ray tube'
_diffrn_source_target Mo
_diffrn_source_type 'Siemens KFF Mo 2K-180'
_diffrn_standards_number 0
_exptl_absorpt_coefficient_mu 0.458
_exptl_absorpt_correction_T_max 0.7456
_exptl_absorpt_correction_T_min 0.6759
_exptl_absorpt_correction_type multi-scan
_exptl_absorpt_process_details
;
SADABS-2014/5 (Bruker,2014) was used for absorption correction.
wR2(int) was 0.0541 before and 0.0473 after correction.
The Ratio of minimum to maximum transmission is 0.9065.
The \l/2 correction factor is 0.00150.
;
_exptl_crystal_colour 'clear light pink'
_exptl_crystal_colour_lustre clear
_exptl_crystal_colour_modifier light
_exptl_crystal_colour_primary pink
_exptl_crystal_density_diffrn 1.646
_exptl_crystal_description needle
_exptl_crystal_F_000 768
_exptl_crystal_recrystallization_method
'The material was recrystallised from a mixture of DCM and methanol by slow evaporation'
_exptl_crystal_size_max 0.6
_exptl_crystal_size_mid 0.41
_exptl_crystal_size_min 0.27
_refine_diff_density_max 0.365
_refine_diff_density_min -0.348
_refine_diff_density_rms 0.065
_refine_ls_extinction_method none
_refine_ls_goodness_of_fit_ref 1.017
_refine_ls_hydrogen_treatment constr
_refine_ls_matrix_type full
_refine_ls_number_parameters 453
_refine_ls_number_reflns 7063
_refine_ls_number_restraints 0
_refine_ls_restrained_S_all 1.017
_refine_ls_R_factor_all 0.0653
_refine_ls_R_factor_gt 0.0368
_refine_ls_shift/su_max 0.001
_refine_ls_shift/su_mean 0.000
_refine_ls_structure_factor_coef Fsqd
_refine_ls_weighting_details 'w=1/[\s^2^(Fo^2^)+(0.0405P)^2^+0.9328P] where P=(Fo^2^+2Fc^2^)/3'
_refine_ls_weighting_scheme calc
_refine_ls_wR_factor_gt 0.0820
_refine_ls_wR_factor_ref 0.0950
_reflns_Friedel_coverage 0.000
_reflns_number_gt 5037
_reflns_number_total 7063
_reflns_threshold_expression 'I > 2\s(I)'
_cod_data_source_file c8dt02364f2.cif
_cod_data_source_block compound_3
_cod_depositor_comments 'Adding full bibliography for 7047037--7047040.cif.'
_cod_original_cell_volume 1537.13(12)
_cod_database_code 7047038
_publcif_datablock.id {c1f0c7f2-ad9d-448c-8fa7-7b12104357b0}

_shelx_shelxl_version_number 2018/1
_shelx_space_group_comment
;
The symmetry employed for this shelxl refinement is uniquely defined
by the following loop, which should always be used as a source of
symmetry information in preference to the above space-group names.
They are only intended as comments.
;
_olex2_refinement_description
;
1. Fixed Uiso
 At 1.2 times of:
  All C(H) groups
 At 1.5 times of:
  All O(H) groups
2.a Aromatic/amide H refined with riding coordinates:
 C2(H2), C3(H3), C7(H7), C8(H8), C11(H11), C12(H12), C14(H14), C15(H15),
 C2A(H2A), C3A(H3A), C7A(H7A), C8A(H8A), C11A(H11A), C12A(H12A), C14A(H14A),
 C15A(H15A)
2.b Idealised tetrahedral OH refined as rotating group:
 O1(H1), O1A(H1A)
;
_olex2_diffrn_ambient_temperature_device 'Oxford Cryosystems'
_olex2_exptl_crystal_mounting_method 'The crystal was mounted on a MITIGEN holder oil'
_olex2_submission_special_instructions 'No special instructions were received'

loop_
_space_group_symop_operation_xyz
'x, y, z'
'-x, -y, -z'

loop_
_atom_site_label
_atom_site_type_symbol
_atom_site_fract_x
_atom_site_fract_y
_atom_site_fract_z
_atom_site_U_iso_or_equiv
_atom_site_adp_type
_atom_site_occupancy
_atom_site_site_symmetry_order
_atom_site_calc_flag
_atom_site_refinement_flags_posn
Cl1 Cl 0.28680(6) 0.98372(6) 0.63032(4) 0.03188(14) Uani 1 1 d .
Cl2 Cl -0.05807(6) 0.61354(6) 0.65949(4) 0.03420(15) Uani 1 1 d .
F1 F 0.04227(12) 0.87326(12) 0.63596(9) 0.0267(3) Uani 1 1 d .
F2 F 0.21195(11) 0.71498(11) 0.61556(9) 0.0245(3) Uani 1 1 d .
O1 O 0.15736(14) 1.18721(16) -0.14875(11) 0.0283(4) Uani 1 1 d .
H1 H 0.185845 1.234050 -0.207186 0.042 Uiso 1 1 calc GR
O2 O 0.36511(15) 1.10479(16) -0.14817(11) 0.0328(4) Uani 1 1 d .
N1 N 0.20911(16) 0.92528(16) 0.48832(12) 0.0184(4) Uani 1 1 d .
N2 N 0.06164(16) 0.78051(16) 0.50014(12) 0.0181(4) Uani 1 1 d .
C1 C 0.2758(2) 0.9978(2) 0.50817(16) 0.0232(5) Uani 1 1 d .
C2 C 0.3338(2) 1.0802(2) 0.41854(17) 0.0277(5) Uani 1 1 d .
H2 H 0.385514 1.140153 0.413603 0.033 Uiso 1 1 calc R
C3 C 0.3016(2) 1.0575(2) 0.33829(16) 0.0232(5) Uani 1 1 d .
H3 H 0.326949 1.099122 0.267223 0.028 Uiso 1 1 calc R
C4 C 0.22397(19) 0.96112(19) 0.38125(15) 0.0180(4) Uani 1 1 d .
C5 C 0.15859(18) 0.91047(19) 0.33466(15) 0.0171(4) Uani 1 1 d .
C6 C 0.07753(18) 0.82178(19) 0.39310(14) 0.0169(4) Uani 1 1 d .
C7 C 0.00641(19) 0.7553(2) 0.36355(15) 0.0200(4) Uani 1 1 d .
H7 H 0.000167 0.764735 0.295157 0.024 Uiso 1 1 calc R
C8 C -0.0527(2) 0.6737(2) 0.45164(16) 0.0231(5) Uani 1 1 d .
H8 H -0.107433 0.616865 0.455951 0.028 Uiso 1 1 calc R
C9 C -0.0159(2) 0.6917(2) 0.53274(15) 0.0209(4) Uani 1 1 d .
C10 C 0.17712(19) 0.95211(18) 0.22103(14) 0.0162(4) Uani 1 1 d .
C11 C 0.30044(19) 0.93285(19) 0.16517(15) 0.0189(4) Uani 1 1 d .
H11 H 0.370123 0.886921 0.200098 0.023 Uiso 1 1 calc R
C12 C 0.32185(19) 0.97996(19) 0.05976(15) 0.0195(4) Uani 1 1 d .
H12 H 0.405808 0.964731 0.021956 0.023 Uiso 1 1 calc R
C13 C 0.2205(2) 1.05001(19) 0.00841(15) 0.0189(4) Uani 1 1 d .
C14 C 0.0960(2) 1.0648(2) 0.06329(15) 0.0207(4) Uani 1 1 d .
H14 H 0.026302 1.109199 0.028066 0.025 Uiso 1 1 calc R
C15 C 0.07428(19) 1.0148(2) 0.16921(15) 0.0201(4) Uani 1 1 d .
H15 H -0.010695 1.023074 0.206701 0.024 Uiso 1 1 calc R
C16 C 0.2529(2) 1.1157(2) -0.10339(15) 0.0208(4) Uani 1 1 d .
B1 B 0.1303(2) 0.8215(2) 0.56622(17) 0.0188(5) Uani 1 1 d .
Cl1A Cl 0.73869(6) 0.20673(6) 1.12260(4) 0.03042(14) Uani 1 1 d .
Cl2A Cl 0.16673(5) 0.32892(6) 1.12051(4) 0.02957(14) Uani 1 1 d .
F1A F 0.45413(12) 0.36175(12) 1.11618(9) 0.0277(3) Uani 1 1 d .
F2A F 0.45919(12) 0.17301(11) 1.08700(9) 0.0256(3) Uani 1 1 d .
O1A O 0.55558(14) 0.78792(15) 0.34131(11) 0.0263(3) Uani 1 1 d .
H1A H 0.583266 0.822163 0.278927 0.039 Uiso 1 1 calc GR
O2A O 0.74657(14) 0.65754(14) 0.33021(10) 0.0238(3) Uani 1 1 d .
N1A N 0.60293(16) 0.31561(16) 0.97091(12) 0.0190(4) Uani 1 1 d .
N2A N 0.36851(16) 0.37200(16) 0.97035(12) 0.0188(4) Uani 1 1 d .
C1A C 0.7191(2) 0.2813(2) 0.99798(16) 0.0226(4) Uani 1 1 d .
C2A C 0.8162(2) 0.3143(2) 0.91371(16) 0.0243(5) Uani 1 1 d .
H2A H 0.905518 0.299543 0.913994 0.029 Uiso 1 1 calc R
C3A C 0.7554(2) 0.3728(2) 0.83009(16) 0.0222(4) Uani 1 1 d .
H3A H 0.795685 0.407049 0.761095 0.027 Uiso 1 1 calc R
C4A C 0.62312(19) 0.37303(19) 0.86465(15) 0.0183(4) Uani 1 1 d .
C5A C 0.52046(19) 0.42839(18) 0.81177(15) 0.0175(4) Uani 1 1 d .
C6A C 0.39432(19) 0.42859(19) 0.86393(15) 0.0180(4) Uani 1 1 d .
C7A C 0.2765(2) 0.4765(2) 0.82848(16) 0.0219(4) Uani 1 1 d .
H7A H 0.265827 0.518965 0.759122 0.026 Uiso 1 1 calc R
C8A C 0.1796(2) 0.4511(2) 0.91186(16) 0.0252(5) Uani 1 1 d .
H8A H 0.089973 0.472912 0.911716 0.030 Uiso 1 1 calc R
C9A C 0.2405(2) 0.3864(2) 0.99687(16) 0.0224(4) Uani 1 1 d .
C10A C 0.54658(19) 0.49340(19) 0.69933(15) 0.0179(4) Uani 1 1 d .
C11A C 0.63566(19) 0.4298(2) 0.63427(15) 0.0201(4) Uani 1 1 d .
H11A H 0.675830 0.342595 0.661735 0.024 Uiso 1 1 calc R
C12A C 0.66540(19) 0.4929(2) 0.53064(15) 0.0196(4) Uani 1 1 d .
H12A H 0.727643 0.450165 0.487311 0.023 Uiso 1 1 calc R
C13A C 0.60402(19) 0.61908(19) 0.48992(14) 0.0174(4) Uani 1 1 d .
C14A C 0.51192(19) 0.6809(2) 0.55316(15) 0.0187(4) Uani 1 1 d .
H14A H 0.467416 0.765783 0.524522 0.022 Uiso 1 1 calc R
C15A C 0.48461(19) 0.61958(19) 0.65766(15) 0.0188(4) Uani 1 1 d .
H15A H 0.423706 0.663457 0.700898 0.023 Uiso 1 1 calc R
C16A C 0.64040(19) 0.6898(2) 0.37980(15) 0.0188(4) Uani 1 1 d .
B1A B 0.4700(2) 0.3021(2) 1.04235(17) 0.0198(5) Uani 1 1 d .

loop_
_atom_site_aniso_label
_atom_site_aniso_U_11
_atom_site_aniso_U_22
_atom_site_aniso_U_33
_atom_site_aniso_U_23
_atom_site_aniso_U_13
_atom_site_aniso_U_12
Cl1 0.0405(3) 0.0362(3) 0.0265(3) -0.0129(2) -0.0130(2) -0.0085(3)
Cl2 0.0468(4) 0.0345(3) 0.0189(3) -0.0028(2) 0.0040(2) -0.0204(3)
F1 0.0257(7) 0.0318(7) 0.0236(6) -0.0146(6) 0.0004(5) -0.0025(5)
F2 0.0261(7) 0.0220(6) 0.0218(6) -0.0012(5) -0.0094(5) -0.0001(5)
O1 0.0270(9) 0.0355(9) 0.0158(8) 0.0009(7) -0.0037(6) -0.0063(7)
O2 0.0253(9) 0.0400(10) 0.0200(8) 0.0006(7) 0.0003(6) -0.0003(7)
N1 0.0197(9) 0.0191(9) 0.0169(8) -0.0056(7) -0.0062(7) -0.0007(7)
N2 0.0204(9) 0.0166(9) 0.0150(8) -0.0030(7) -0.0020(7) -0.0027(7)
C1 0.0266(12) 0.0219(11) 0.0244(11) -0.0085(9) -0.0111(9) -0.0014(9)
C2 0.0302(13) 0.0245(12) 0.0309(12) -0.0068(10) -0.0080(10) -0.0091(10)
C3 0.0244(11) 0.0194(11) 0.0244(11) -0.0023(9) -0.0053(9) -0.0063(9)
C4 0.0185(10) 0.0163(10) 0.0174(10) -0.0033(8) -0.0047(8) -0.0009(8)
C5 0.0148(10) 0.0160(10) 0.0187(10) -0.0049(8) -0.0041(8) 0.0015(8)
C6 0.0148(10) 0.0174(10) 0.0161(10) -0.0047(8) -0.0022(8) 0.0005(8)
C7 0.0188(10) 0.0236(11) 0.0188(10) -0.0074(8) -0.0047(8) -0.0030(8)
C8 0.0205(11) 0.0231(11) 0.0259(11) -0.0068(9) -0.0023(9) -0.0069(9)
C9 0.0226(11) 0.0188(10) 0.0171(10) -0.0010(8) 0.0006(8) -0.0063(8)
C10 0.0202(10) 0.0128(9) 0.0142(9) -0.0024(7) -0.0016(8) -0.0045(8)
C11 0.0186(10) 0.0177(10) 0.0205(10) -0.0052(8) -0.0052(8) -0.0022(8)
C12 0.0186(10) 0.0178(10) 0.0206(10) -0.0054(8) 0.0010(8) -0.0054(8)
C13 0.0240(11) 0.0162(10) 0.0164(10) -0.0046(8) -0.0020(8) -0.0056(8)
C14 0.0207(11) 0.0231(11) 0.0173(10) -0.0054(8) -0.0058(8) -0.0005(9)
C15 0.0173(10) 0.0234(11) 0.0186(10) -0.0064(8) -0.0018(8) -0.0032(8)
C16 0.0260(12) 0.0174(10) 0.0185(10) -0.0047(8) -0.0033(9) -0.0043(9)
B1 0.0201(12) 0.0198(12) 0.0140(11) -0.0045(9) -0.0019(9) -0.0011(9)
Cl1A 0.0328(3) 0.0337(3) 0.0220(3) -0.0032(2) -0.0112(2) -0.0020(2)
Cl2A 0.0285(3) 0.0330(3) 0.0210(3) -0.0056(2) 0.0046(2) -0.0069(2)
F1A 0.0323(7) 0.0314(7) 0.0234(6) -0.0156(6) -0.0054(5) -0.0017(6)
F2A 0.0299(7) 0.0179(6) 0.0229(6) -0.0002(5) 0.0003(5) -0.0064(5)
O1A 0.0274(9) 0.0266(8) 0.0169(7) 0.0012(6) -0.0035(6) -0.0020(7)
O2A 0.0228(8) 0.0296(8) 0.0155(7) -0.0047(6) -0.0010(6) -0.0034(6)
N1A 0.0220(9) 0.0156(9) 0.0185(9) -0.0037(7) -0.0043(7) -0.0032(7)
N2A 0.0216(9) 0.0181(9) 0.0152(8) -0.0041(7) 0.0007(7) -0.0058(7)
C1A 0.0277(12) 0.0192(11) 0.0210(11) -0.0036(9) -0.0080(9) -0.0039(9)
C2A 0.0217(11) 0.0227(11) 0.0263(11) -0.0038(9) -0.0067(9) -0.0025(9)
C3A 0.0221(11) 0.0191(11) 0.0217(11) -0.0029(8) -0.0006(8) -0.0048(8)
C4A 0.0223(11) 0.0149(10) 0.0161(10) -0.0035(8) -0.0015(8) -0.0036(8)
C5A 0.0218(11) 0.0125(9) 0.0185(10) -0.0062(8) -0.0018(8) -0.0031(8)
C6A 0.0227(11) 0.0152(10) 0.0151(10) -0.0036(8) -0.0025(8) -0.0040(8)
C7A 0.0226(11) 0.0223(11) 0.0205(10) -0.0056(9) -0.0040(8) -0.0046(9)
C8A 0.0211(11) 0.0299(12) 0.0237(11) -0.0077(9) -0.0019(9) -0.0054(9)
C9A 0.0237(11) 0.0218(11) 0.0199(10) -0.0074(9) 0.0032(8) -0.0063(9)
C10A 0.0193(10) 0.0197(10) 0.0152(10) -0.0045(8) -0.0020(8) -0.0061(8)
C11A 0.0199(11) 0.0157(10) 0.0227(11) -0.0046(8) -0.0035(8) -0.0015(8)
C12A 0.0191(10) 0.0199(11) 0.0189(10) -0.0068(8) 0.0002(8) -0.0043(8)
C13A 0.0179(10) 0.0192(10) 0.0150(10) -0.0030(8) -0.0040(8) -0.0051(8)
C14A 0.0196(10) 0.0165(10) 0.0200(10) -0.0038(8) -0.0062(8) -0.0027(8)
C15A 0.0173(10) 0.0189(10) 0.0192(10) -0.0065(8) -0.0014(8) -0.0020(8)
C16A 0.0198(10) 0.0198(11) 0.0189(10) -0.0058(8) -0.0051(8) -0.0058(8)
B1A 0.0244(13) 0.0172(11) 0.0171(11) -0.0053(9) -0.0033(9) -0.0028(9)

loop_
_atom_type_symbol
_atom_type_description
_atom_type_scat_dispersion_real
_atom_type_scat_dispersion_imag
_atom_type_scat_source
C C 0.0033 0.0016 'International Tables Vol C Tables 4.2.6.8 and 6.1.1.4'
H H 0.0000 0.0000 'International Tables Vol C Tables 4.2.6.8 and 6.1.1.4'
B B 0.0013 0.0007 'International Tables Vol C Tables 4.2.6.8 and 6.1.1.4'
Cl Cl 0.1484 0.1585 'International Tables Vol C Tables 4.2.6.8 and 6.1.1.4'
F F 0.0171 0.0103 'International Tables Vol C Tables 4.2.6.8 and 6.1.1.4'
N N 0.0061 0.0033 'International Tables Vol C Tables 4.2.6.8 and 6.1.1.4'
O O 0.0106 0.0060 'International Tables Vol C Tables 4.2.6.8 and 6.1.1.4'

loop_
_geom_angle_atom_site_label_1
_geom_angle_atom_site_label_2
_geom_angle_atom_site_label_3
_geom_angle
C16 O1 H1 109.5
C1 N1 C4 105.92(17)
C1 N1 B1 128.30(17)
C4 N1 B1 125.78(16)
C6 N2 B1 126.15(16)
C9 N2 C6 105.90(16)
C9 N2 B1 127.76(17)
N1 C1 Cl1 122.02(16)
N1 C1 C2 111.80(18)
C2 C1 Cl1 126.17(17)
C1 C2 H2 126.8
C3 C2 C1 106.43(19)
C3 C2 H2 126.8
C2 C3 H3 126.4
C2 C3 C4 107.25(19)
C4 C3 H3 126.4
N1 C4 C3 108.61(17)
C5 C4 N1 120.74(18)
C5 C4 C3 130.44(19)
C4 C5 C6 121.11(18)
C4 C5 C10 118.61(17)
C6 C5 C10 120.29(17)
N2 C6 C7 108.41(17)
C5 C6 N2 120.44(17)
C5 C6 C7 131.07(18)
C6 C7 H7 126.1
C8 C7 C6 107.73(18)
C8 C7 H7 126.1
C7 C8 H8 127.0
C7 C8 C9 105.97(18)
C9 C8 H8 127.0
N2 C9 Cl2 121.60(16)
N2 C9 C8 111.97(18)
C8 C9 Cl2 126.42(16)
C11 C10 C5 119.11(17)
C11 C10 C15 119.59(18)
C15 C10 C5 121.24(17)
C10 C11 H11 119.8
C12 C11 C10 120.35(19)
C12 C11 H11 119.8
C11 C12 H12 120.0
C11 C12 C13 120.00(18)
C13 C12 H12 120.0
C12 C13 C14 119.99(18)
C12 C13 C16 117.22(18)
C14 C13 C16 122.58(19)
C13 C14 H14 120.1
C15 C14 C13 119.83(19)
C15 C14 H14 120.1
C10 C15 H15 120.0
C14 C15 C10 120.03(19)
C14 C15 H15 120.0
O1 C16 C13 116.22(18)
O2 C16 O1 123.22(19)
O2 C16 C13 120.52(19)
F1 B1 F2 110.69(17)
F1 B1 N1 110.63(17)
F1 B1 N2 110.63(17)
F2 B1 N1 109.93(17)
F2 B1 N2 109.32(17)
N1 B1 N2 105.50(15)
C16A O1A H1A 109.5
C1A N1A C4A 106.09(17)
C1A N1A B1A 127.98(17)
C4A N1A B1A 125.85(17)
C6A N2A B1A 126.31(17)
C9A N2A C6A 106.21(17)
C9A N2A B1A 127.45(17)
N1A C1A Cl1A 121.73(16)
N1A C1A C2A 112.08(18)
C2A C1A Cl1A 126.19(17)
C1A C2A H2A 127.2
C3A C2A C1A 105.57(19)
C3A C2A H2A 127.2
C2A C3A H3A 126.0
C2A C3A C4A 108.07(18)
C4A C3A H3A 126.0
N1A C4A C3A 108.18(17)
C5A C4A N1A 121.16(18)
C5A C4A C3A 130.41(19)
C4A C5A C10A 119.18(18)
C6A C5A C4A 120.79(18)
C6A C5A C10A 119.96(18)
N2A C6A C7A 108.12(17)
C5A C6A N2A 120.48(18)
C5A C6A C7A 131.39(19)
C6A C7A H7A 126.0
C8A C7A C6A 108.05(19)
C8A C7A H7A 126.0
C7A C8A H8A 127.1
C7A C8A C9A 105.71(19)
C9A C8A H8A 127.1
N2A C9A Cl2A 122.03(16)
N2A C9A C8A 111.90(18)
C8A C9A Cl2A 126.06(17)
C11A C10A C5A 120.52(18)
C15A C10A C5A 120.18(17)
C15A C10A C11A 119.29(18)
C10A C11A H11A 119.7
C12A C11A C10A 120.50(19)
C12A C11A H11A 119.7
C11A C12A H12A 120.1
C11A C12A C13A 119.78(18)
C13A C12A H12A 120.1
C12A C13A C14A 120.05(18)
C12A C13A C16A 120.01(18)
C14A C13A C16A 119.90(18)
C13A C14A H14A 119.8
C15A C14A C13A 120.39(19)
C15A C14A H14A 119.8
C10A C15A H15A 120.0
C14A C15A C10A 119.91(18)
C14A C15A H15A 120.0
O1A C16A C13A 115.46(18)
O2A C16A O1A 123.51(18)
O2A C16A C13A 121.01(18)
F1A B1A F2A 110.61(17)
F1A B1A N1A 110.14(17)
F1A B1A N2A 110.39(17)
F2A B1A N1A 110.41(17)
F2A B1A N2A 109.82(17)
N1A B1A N2A 105.34(16)

loop_
_geom_bond_atom_site_label_1
_geom_bond_atom_site_label_2
_geom_bond_distance
Cl1 C1 1.704(2)
Cl2 C9 1.698(2)
F1 B1 1.373(2)
F2 B1 1.380(3)
O1 H1 0.8400
O1 C16 1.304(3)
O2 C16 1.233(3)
N1 C1 1.343(3)
N1 C4 1.400(2)
N1 B1 1.560(3)
N2 C6 1.396(2)
N2 C9 1.346(3)
N2 B1 1.561(3)
C1 C2 1.391(3)
C2 H2 0.9500
C2 C3 1.378(3)
C3 H3 0.9500
C3 C4 1.408(3)
C4 C5 1.392(3)
C5 C6 1.396(3)
C5 C10 1.482(3)
C6 C7 1.405(3)
C7 H7 0.9500
C7 C8 1.379(3)
C8 H8 0.9500
C8 C9 1.388(3)
C10 C11 1.393(3)
C10 C15 1.396(3)
C11 H11 0.9500
C11 C12 1.375(3)
C12 H12 0.9500
C12 C13 1.392(3)
C13 C14 1.393(3)
C13 C16 1.484(3)
C14 H14 0.9500
C14 C15 1.383(3)
C15 H15 0.9500
Cl1A C1A 1.706(2)
Cl2A C9A 1.701(2)
F1A B1A 1.373(2)
F2A B1A 1.380(3)
O1A H1A 0.8400
O1A C16A 1.301(2)
O2A C16A 1.240(2)
N1A C1A 1.341(3)
N1A C4A 1.396(3)
N1A B1A 1.561(3)
N2A C6A 1.398(2)
N2A C9A 1.341(3)
N2A B1A 1.564(3)
C1A C2A 1.395(3)
C2A H2A 0.9500
C2A C3A 1.376(3)
C3A H3A 0.9500
C3A C4A 1.408(3)
C4A C5A 1.395(3)
C5A C6A 1.395(3)
C5A C10A 1.485(3)
C6A C7A 1.409(3)
C7A H7A 0.9500
C7A C8A 1.376(3)
C8A H8A 0.9500
C8A C9A 1.399(3)
C10A C11A 1.403(3)
C10A C15A 1.393(3)
C11A H11A 0.9500
C11A C12A 1.380(3)
C12A H12A 0.9500
C12A C13A 1.389(3)
C13A C14A 1.389(3)
C13A C16A 1.482(3)
C14A H14A 0.9500
C14A C15A 1.384(3)
C15A H15A 0.9500

loop_
_geom_hbond_atom_site_label_D
_geom_hbond_atom_site_label_H
_geom_hbond_atom_site_label_A
_geom_hbond_distance_DH
_geom_hbond_distance_HA
_geom_hbond_distance_DA
_geom_hbond_angle_DHA
_geom_hbond_site_symmetry_A
_geom_hbond_publ_flag
O1 H1 O2A 0.84 1.84 2.676(2) 175.7 2_675 yes
O1A H1A O2 0.84 1.75 2.589(2) 177.8 2_675 yes

loop_
_geom_torsion_atom_site_label_1
_geom_torsion_atom_site_label_2
_geom_torsion_atom_site_label_3
_geom_torsion_atom_site_label_4
_geom_torsion
Cl1 C1 C2 C3 178.68(17)
N1 C1 C2 C3 -0.1(3)
N1 C4 C5 C6 -0.6(3)
N1 C4 C5 C10 179.67(17)
N2 C6 C7 C8 0.0(2)
C1 N1 C4 C3 -0.1(2)
C1 N1 C4 C5 -175.24(18)
C1 N1 B1 F1 54.1(3)
C1 N1 B1 F2 -68.4(3)
C1 N1 B1 N2 173.82(18)
C1 C2 C3 C4 0.0(2)
C2 C3 C4 N1 0.0(2)
C2 C3 C4 C5 174.6(2)
C3 C4 C5 C6 -174.6(2)
C3 C4 C5 C10 5.7(3)
C4 N1 C1 Cl1 -178.72(15)
C4 N1 C1 C2 0.1(2)
C4 N1 B1 F1 -125.92(19)
C4 N1 B1 F2 111.5(2)
C4 N1 B1 N2 -6.2(3)
C4 C5 C6 N2 -0.9(3)
C4 C5 C6 C7 -177.4(2)
C4 C5 C10 C11 57.5(3)
C4 C5 C10 C15 -119.9(2)
C5 C6 C7 C8 176.9(2)
C5 C10 C11 C12 -174.68(18)
C5 C10 C15 C14 173.15(18)
C6 N2 C9 Cl2 178.72(15)
C6 N2 C9 C8 -0.6(2)
C6 N2 B1 F1 124.4(2)
C6 N2 B1 F2 -113.5(2)
C6 N2 B1 N1 4.7(3)
C6 C5 C10 C11 -122.2(2)
C6 C5 C10 C15 60.4(3)
C6 C7 C8 C9 -0.3(2)
C7 C8 C9 Cl2 -178.69(17)
C7 C8 C9 N2 0.6(2)
C9 N2 C6 C5 -176.94(18)
C9 N2 C6 C7 0.3(2)
C9 N2 B1 F1 -61.4(3)
C9 N2 B1 F2 60.7(3)
C9 N2 B1 N1 178.92(18)
C10 C5 C6 N2 178.83(17)
C10 C5 C6 C7 2.2(3)
C10 C11 C12 C13 1.5(3)
C11 C10 C15 C14 -4.2(3)
C11 C12 C13 C14 -4.3(3)
C11 C12 C13 C16 170.55(18)
C12 C13 C14 C15 2.9(3)
C12 C13 C16 O1 -175.96(18)
C12 C13 C16 O2 1.9(3)
C13 C14 C15 C10 1.4(3)
C14 C13 C16 O1 -1.2(3)
C14 C13 C16 O2 176.6(2)
C15 C10 C11 C12 2.7(3)
C16 C13 C14 C15 -171.75(19)
B1 N1 C1 Cl1 1.2(3)
B1 N1 C1 C2 -179.97(19)
B1 N1 C4 C3 179.97(18)
B1 N1 C4 C5 4.8(3)
B1 N2 C6 C5 -1.7(3)
B1 N2 C6 C7 175.59(18)
B1 N2 C9 Cl2 3.6(3)
B1 N2 C9 C8 -175.70(19)
Cl1A C1A C2A C3A -179.54(16)
N1A C1A C2A C3A 0.2(2)
N1A C4A C5A C6A 0.4(3)
N1A C4A C5A C10A 177.38(17)
N2A C6A C7A C8A 0.6(2)
C1A N1A C4A C3A -0.7(2)
C1A N1A C4A C5A -175.51(18)
C1A N1A B1A F1A 54.6(3)
C1A N1A B1A F2A -67.8(3)
C1A N1A B1A N2A 173.69(18)
C1A C2A C3A C4A -0.6(2)
C2A C3A C4A N1A 0.9(2)
C2A C3A C4A C5A 175.0(2)
C3A C4A C5A C6A -173.1(2)
C3A C4A C5A C10A 3.9(3)
C4A N1A C1A Cl1A -179.92(15)
C4A N1A C1A C2A 0.3(2)
C4A N1A B1A F1A -121.9(2)
C4A N1A B1A F2A 115.7(2)
C4A N1A B1A N2A -2.8(2)
C4A C5A C6A N2A -0.6(3)
C4A C5A C6A C7A -179.4(2)
C4A C5A C10A C11A 50.8(3)
C4A C5A C10A C15A -127.8(2)
C5A C6A C7A C8A 179.5(2)
C5A C10A C11A C12A -176.24(18)
C5A C10A C15A C14A 178.27(18)
C6A N2A C9A Cl2A 179.15(15)
C6A N2A C9A C8A -0.2(2)
C6A N2A B1A F1A 121.5(2)
C6A N2A B1A F2A -116.3(2)
C6A N2A B1A N1A 2.6(3)
C6A C5A C10A C11A -132.2(2)
C6A C5A C10A C15A 49.2(3)
C6A C7A C8A C9A -0.7(2)
C7A C8A C9A Cl2A -178.74(16)
C7A C8A C9A N2A 0.6(2)
C9A N2A C6A C5A -179.29(18)
C9A N2A C6A C7A -0.3(2)
C9A N2A B1A F1A -60.8(3)
C9A N2A B1A F2A 61.4(3)
C9A N2A B1A N1A -179.66(18)
C10A C5A C6A N2A -177.58(17)
C10A C5A C6A C7A 3.7(3)
C10A C11A C12A C13A -1.8(3)
C11A C10A C15A C14A -0.4(3)
C11A C12A C13A C14A -0.8(3)
C11A C12A C13A C16A 176.79(18)
C12A C13A C14A C15A 2.8(3)
C12A C13A C16A O1A 159.84(18)
C12A C13A C16A O2A -22.0(3)
C13A C14A C15A C10A -2.2(3)
C14A C13A C16A O1A -22.6(3)
C14A C13A C16A O2A 155.58(19)
C15A C10A C11A C12A 2.4(3)
C16A C13A C14A C15A -174.77(18)
B1A N1A C1A Cl1A 3.0(3)
B1A N1A C1A C2A -176.72(19)
B1A N1A C4A C3A 176.42(18)
B1A N1A C4A C5A 1.6(3)
B1A N2A C6A C5A -1.2(3)
B1A N2A C6A C7A 177.88(18)
B1A N2A C9A Cl2A 1.0(3)
B1A N2A C9A C8A -178.31(19)
